data_2242170
loop_
_publ_author_name
'Velasques, Jecika Maciel'
'Gervini, Vanessa Carratu'
'Kickofel, Lisliane'
'de Farias, Renan Lira'
'de Oliveira, Adriano Bof'

_publ_section_title
;
 Hirshfeld analysis and molecular docking with the RDR enzyme of
 2-(5-chloro-2-oxoindolin-3-ylidene)-<i>N</i>-methylhydrazinecarbothioamide
;
_journal_issue 5
_journal_name_full 'Acta Crystallographica Section E'
_journal_page_first 702
_journal_page_last 707
_journal_paper_doi 10.1107/S2056989017005461
_journal_volume 73
_journal_year 2017
_chemical_formula_iupac 'C10 H9 Cl N4 O S'
_chemical_formula_moiety 'C10 H9 Cl N4 O S'
_chemical_formula_sum 'C10 H9 Cl N4 O S'
_chemical_formula_weight 268.72
_chemical_name_systematic
;
2-(5-Chloro-2-oxoindolin-3-ylidene)-<i>N</i>-methylhydrazinecarbothioamide
;
_space_group_crystal_system orthorhombic
_space_group_IT_number 19
_space_group_name_Hall 'P 2ac 2ab'
_space_group_name_H-M_alt 'P 21 21 21'
_symmetry_space_group_name_Hall 'P 2ac 2ab'
_symmetry_space_group_name_H-M 'P 21 21 21'
_atom_sites_solution_hydrogens mixed
_atom_sites_solution_primary direct
_atom_sites_solution_secondary difmap
_audit_creation_method SHELXL-2016/6
_cell_angle_alpha 90
_cell_angle_beta 90
_cell_angle_gamma 90
_cell_formula_units_Z 4
_cell_length_a 6.25840(10)
_cell_length_b 10.1734(2)
_cell_length_c 18.7183(3)
_cell_measurement_reflns_used 9936
_cell_measurement_temperature 200(2)
_cell_measurement_theta_max 40.89
_cell_measurement_theta_min 2.96
_cell_volume 1191.78(4)
_computing_cell_refinement
;
SAINT (Bruker, 2014)
;
_computing_data_collection
;
APEX2 (Bruker, 2014)
;
_computing_data_reduction
;
SAINT (Bruker, 2014)
;
_computing_molecular_graphics
;
Mercury (Macrae <i>et al.</i>,  2008), DIAMOND (Brandenburg,
2006),
<i>GOLD</i> (Chen, 2015), <i>MOPAC</i> (Stewart, 2013) and
<i>Crystal Explorer</i> (Wolff <i>et al.</i>, 2012)
;
_computing_publication_material
;
SHELXL2016 (Sheldrick, 2015b), <i>publCIF</i> (Westrip, 2010)
and
<i>enCIFer</i> (Allen <i>et al.</i>, 2004)
;
_computing_structure_refinement
;
SHELXL2016 (Sheldrick, 2015b)
;
_computing_structure_solution
;
SHELXT2014 (Sheldrick, 2015a)
;
_diffrn_ambient_temperature 200(2)
_diffrn_measured_fraction_theta_full 0.999
_diffrn_measured_fraction_theta_max 0.999
_diffrn_measurement_device_type 'Bruker APEXII CCD area detector'
_diffrn_measurement_method '\f and \w scans'
_diffrn_radiation_type MoK\a
_diffrn_radiation_wavelength 0.71073
_diffrn_reflns_av_R_equivalents 0.0131
_diffrn_reflns_limit_h_max 5
_diffrn_reflns_limit_h_min -7
_diffrn_reflns_limit_k_max 12
_diffrn_reflns_limit_k_min -12
_diffrn_reflns_limit_l_max 23
_diffrn_reflns_limit_l_min -23
_diffrn_reflns_number 10426
_diffrn_reflns_theta_full 25.242
_diffrn_reflns_theta_max 25.992
_diffrn_reflns_theta_min 2.176
_exptl_absorpt_coefficient_mu 0.484
_exptl_absorpt_correction_T_max 0.7487
_exptl_absorpt_correction_T_min 0.6971
_exptl_absorpt_correction_type multi-scan
_exptl_absorpt_process_details
;
(SADABS; Bruker, 2014)
;
_exptl_crystal_colour yellow
_exptl_crystal_density_diffrn 1.498
_exptl_crystal_description prism
_exptl_crystal_F_000 552
_exptl_crystal_size_max 0.460
_exptl_crystal_size_mid 0.160
_exptl_crystal_size_min 0.120
_refine_diff_density_max 0.189
_refine_diff_density_min -0.146
_refine_ls_abs_structure_details
;
Flack <i>x</i> determined using 940 quotients
[(<i>I</i>^+^)-(<i>I</i>^-^)]/[(<i>I</i>^+^)+(<i>I</i>^-^)]
(Parsons <i>et al.</i>,  2013)
;
_refine_ls_abs_structure_Flack 0.006(9)
_refine_ls_extinction_method none
_refine_ls_goodness_of_fit_ref 1.049
_refine_ls_hydrogen_treatment mixed
_refine_ls_matrix_type full
_refine_ls_number_parameters 167
_refine_ls_number_reflns 2342
_refine_ls_number_restraints 0
_refine_ls_restrained_S_all 1.049
_refine_ls_R_factor_all 0.0210
_refine_ls_R_factor_gt 0.0204
_refine_ls_shift/su_max 0.001
_refine_ls_shift/su_mean 0.000
_refine_ls_structure_factor_coef Fsqd
_refine_ls_weighting_details 'w=1/[\s^2^(Fo^2^)+(0.0338P)^2^+0.2804P] where P=(Fo^2^+2Fc^2^)/3'
_refine_ls_weighting_scheme calc
_refine_ls_wR_factor_gt 0.0556
_refine_ls_wR_factor_ref 0.0563
_reflns_number_gt 2295
_reflns_number_total 2342
_reflns_threshold_expression 'I > 2\s(I)'
_cod_data_source_file su5363sup1.cif
_cod_data_source_block I
_cod_database_code 2242170
_shelx_space_group_comment
;
The symmetry employed for this shelxl refinement is uniquely defined
by the following loop, which should always be used as a source of
symmetry information in preference to the above space-group names.
They are only intended as comments.
;
_shelx_estimated_absorpt_t_min 0.808
_shelx_estimated_absorpt_t_max 0.944

loop_
_space_group_symop_operation_xyz
'x, y, z'
'-x+1/2, -y, z+1/2'
'x+1/2, -y+1/2, -z'
'-x, y+1/2, -z+1/2'

loop_
_atom_site_type_symbol
_atom_site_label
_atom_site_fract_x
_atom_site_fract_y
_atom_site_fract_z
_atom_site_U_iso_or_equiv
_atom_site_adp_type
_atom_site_calc_flag
_atom_site_occupancy
C C1 0.4431(3) 0.63210(18) 0.56919(9) 0.0229(4) Uani d 1
C C2 0.3885(3) 0.51360(17) 0.61332(9) 0.0200(4) Uani d 1
C C3 0.5539(3) 0.41669(18) 0.59914(9) 0.0199(4) Uani d 1
C C4 0.5853(3) 0.28884(18) 0.62247(9) 0.0215(3) Uani d 1
H H4 0.487362 0.247309 0.653982 0.026 Uiso calc 1
C C5 0.7655(3) 0.22425(18) 0.59789(9) 0.0246(4) Uani d 1
C C6 0.9124(3) 0.2840(2) 0.55278(10) 0.0278(4) Uani d 1
H H6 1.036794 0.237337 0.538476 0.033 Uiso calc 1
C C7 0.8793(3) 0.4117(2) 0.52828(10) 0.0271(4) Uani d 1
H H7 0.977419 0.452902 0.496717 0.033 Uiso calc 1
C C8 0.6980(3) 0.47585(18) 0.55173(9) 0.0226(4) Uani d 1
C C9 -0.0829(3) 0.58961(18) 0.70690(9) 0.0216(4) Uani d 1
C C10 -0.2880(3) 0.4484(2) 0.78682(11) 0.0345(4) Uani d 1
H H10A -0.260071 0.490692 0.832924 0.052 Uiso calc 1
H H10B -0.301350 0.353251 0.793692 0.052 Uiso calc 1
H H10C -0.421127 0.483020 0.766648 0.052 Uiso calc 1
Cl Cl1 0.80561(8) 0.06052(5) 0.62274(3) 0.03753(15) Uani d 1
N N1 0.6267(3) 0.60279(16) 0.53459(8) 0.0254(3) Uani d 1
H H1N 0.684(4) 0.652(2) 0.5082(14) 0.037(7) Uiso d 1
N N2 0.2289(3) 0.49844(14) 0.65623(7) 0.0210(3) Uani d 1
N N3 0.0946(3) 0.60072(16) 0.66389(8) 0.0236(3) Uani d 1
H H3N 0.110(4) 0.669(2) 0.6405(12) 0.031(6) Uiso d 1
N N4 -0.1123(3) 0.47545(16) 0.73815(8) 0.0244(3) Uani d 1
H H4N -0.014(4) 0.415(3) 0.7332(13) 0.040(7) Uiso d 1
O O1 0.3382(2) 0.73458(13) 0.56517(7) 0.0295(3) Uani d 1
S S1 -0.24203(8) 0.72186(5) 0.71392(3) 0.03074(13) Uani d 1

loop_
_atom_site_aniso_label
_atom_site_aniso_U_11
_atom_site_aniso_U_22
_atom_site_aniso_U_33
_atom_site_aniso_U_12
_atom_site_aniso_U_13
_atom_site_aniso_U_23
C1 0.0266(9) 0.0228(9) 0.0194(8) -0.0015(7) -0.0011(7) 0.0016(7)
C2 0.0213(8) 0.0188(8) 0.0198(8) 0.0008(7) -0.0020(6) 0.0005(6)
C3 0.0189(8) 0.0235(9) 0.0174(7) -0.0005(7) -0.0008(6) -0.0016(7)
C4 0.0212(8) 0.0240(9) 0.0194(7) 0.0020(7) 0.0004(7) 0.0010(7)
C5 0.0249(9) 0.0249(8) 0.0241(8) 0.0059(9) -0.0053(7) -0.0014(7)
C6 0.0201(9) 0.0358(10) 0.0275(9) 0.0053(8) 0.0005(7) -0.0074(8)
C7 0.0221(9) 0.0352(10) 0.0240(8) -0.0047(8) 0.0051(7) -0.0038(8)
C8 0.0245(10) 0.0248(9) 0.0185(7) -0.0041(7) -0.0002(7) -0.0022(6)
C9 0.0178(8) 0.0240(9) 0.0231(8) 0.0004(7) -0.0022(7) -0.0042(7)
C10 0.0261(10) 0.0391(11) 0.0382(10) -0.0029(9) 0.0065(9) 0.0058(9)
Cl1 0.0386(3) 0.0307(3) 0.0433(3) 0.0154(2) -0.0012(2) 0.0053(2)
N1 0.0305(9) 0.0239(8) 0.0219(7) -0.0032(7) 0.0054(6) 0.0032(6)
N2 0.0202(8) 0.0197(6) 0.0230(7) 0.0018(6) -0.0012(6) -0.0014(5)
N3 0.0239(8) 0.0193(7) 0.0277(8) 0.0042(6) 0.0044(6) 0.0017(6)
N4 0.0192(8) 0.0246(8) 0.0294(8) 0.0016(7) 0.0017(6) 0.0008(6)
O1 0.0366(8) 0.0230(7) 0.0289(6) 0.0061(6) -0.0009(6) 0.0066(5)
S1 0.0266(2) 0.0249(2) 0.0407(3) 0.0070(2) 0.0042(2) -0.00341(19)

loop_
_atom_type_symbol
_atom_type_description
_atom_type_scat_dispersion_real
_atom_type_scat_dispersion_imag
_atom_type_scat_source
C C 0.0033 0.0016 'International Tables Vol C Tables 4.2.6.8 and 6.1.1.4'
H H 0.0000 0.0000 'International Tables Vol C Tables 4.2.6.8 and 6.1.1.4'
Cl Cl 0.1484 0.1585 'International Tables Vol C Tables 4.2.6.8 and 6.1.1.4'
N N 0.0061 0.0033 'International Tables Vol C Tables 4.2.6.8 and 6.1.1.4'
O O 0.0106 0.0060 'International Tables Vol C Tables 4.2.6.8 and 6.1.1.4'
S S 0.1246 0.1234 'International Tables Vol C Tables 4.2.6.8 and 6.1.1.4'

loop_
_geom_angle_atom_site_label_1
_geom_angle_atom_site_label_2
_geom_angle_atom_site_label_3
_geom_angle
O1 C1 N1 127.53(18)
O1 C1 C2 126.21(17)
N1 C1 C2 106.26(16)
N2 C2 C3 125.68(16)
N2 C2 C1 127.93(16)
C3 C2 C1 106.39(15)
C4 C3 C8 120.74(17)
C4 C3 C2 132.84(17)
C8 C3 C2 106.41(16)
C5 C4 C3 117.17(17)
C5 C4 H4 121.4
C3 C4 H4 121.4
C4 C5 C6 122.28(18)
C4 C5 Cl1 118.75(15)
C6 C5 Cl1 118.95(15)
C5 C6 C7 120.64(18)
C5 C6 H6 119.7
C7 C6 H6 119.7
C8 C7 C6 117.32(17)
C8 C7 H7 121.3
C6 C7 H7 121.3
C7 C8 C3 121.81(18)
C7 C8 N1 128.59(18)
C3 C8 N1 109.59(16)
N4 C9 N3 116.50(16)
N4 C9 S1 126.19(14)
N3 C9 S1 117.30(13)
N4 C10 H10A 109.5
N4 C10 H10B 109.5
H10A C10 H10B 109.5
N4 C10 H10C 109.5
H10A C10 H10C 109.5
H10B C10 H10C 109.5
C1 N1 C8 111.32(16)
C1 N1 H1N 123.1(19)
C8 N1 H1N 125.5(19)
C2 N2 N3 117.21(15)
N2 N3 C9 120.21(15)
N2 N3 H3N 121.4(17)
C9 N3 H3N 118.2(17)
C9 N4 C10 123.53(17)
C9 N4 H4N 118.4(17)
C10 N4 H4N 117.8(17)

loop_
_geom_bond_atom_site_label_1
_geom_bond_atom_site_label_2
_geom_bond_distance
C1 O1 1.234(2)
C1 N1 1.352(3)
C1 C2 1.501(2)
C2 N2 1.291(2)
C2 C3 1.454(2)
C3 C4 1.386(3)
C3 C8 1.401(3)
C4 C5 1.384(3)
C4 H4 0.9500
C5 C6 1.388(3)
C5 Cl1 1.7475(19)
C6 C7 1.393(3)
C6 H6 0.9500
C7 C8 1.381(3)
C7 H7 0.9500
C8 N1 1.404(2)
C9 N4 1.313(2)
C9 N3 1.376(2)
C9 S1 1.6792(18)
C10 N4 1.455(2)
C10 H10A 0.9800
C10 H10B 0.9800
C10 H10C 0.9800
N1 H1N 0.79(3)
N2 N3 1.345(2)
N3 H3N 0.83(3)
N4 H4N 0.87(3)

loop_
_geom_hbond_atom_site_label_D
_geom_hbond_atom_site_label_H
_geom_hbond_atom_site_label_A
_geom_hbond_site_symmetry_A
_geom_hbond_distance_DH
_geom_hbond_distance_HA
_geom_hbond_distance_DA
_geom_hbond_angle_DHA
N3 H3N O1 . 0.83(2) 2.12(3) 2.756(2) 134(2)
N1 H1N O1 3_566 0.79(2) 2.04(3) 2.824(2) 175(2)
N4 H4N S1 4_546 0.88(3) 2.72(3) 3.518(2) 152(2)
C6 H6 Cg 3_556 0.95 2.61 3.410(2) 142

loop_
_geom_torsion_atom_site_label_1
_geom_torsion_atom_site_label_2
_geom_torsion_atom_site_label_3
_geom_torsion_atom_site_label_4
_geom_torsion
O1 C1 C2 N2 -2.4(3)
N1 C1 C2 N2 178.37(18)
O1 C1 C2 C3 178.15(18)
N1 C1 C2 C3 -1.04(19)
N2 C2 C3 C4 2.7(3)
C1 C2 C3 C4 -177.88(19)
N2 C2 C3 C8 -177.86(17)
C1 C2 C3 C8 1.57(19)
C8 C3 C4 C5 1.1(2)
C2 C3 C4 C5 -179.57(18)
C3 C4 C5 C6 1.1(3)
C3 C4 C5 Cl1 -177.22(13)
C4 C5 C6 C7 -2.3(3)
Cl1 C5 C6 C7 176.06(14)
C5 C6 C7 C8 1.2(3)
C6 C7 C8 C3 1.0(3)
C6 C7 C8 N1 -179.15(17)
C4 C3 C8 C7 -2.1(3)
C2 C3 C8 C7 178.33(16)
C4 C3 C8 N1 177.97(16)
C2 C3 C8 N1 -1.55(19)
O1 C1 N1 C8 -179.07(18)
C2 C1 N1 C8 0.1(2)
C7 C8 N1 C1 -178.94(18)
C3 C8 N1 C1 0.9(2)
C3 C2 N2 N3 178.33(16)
C1 C2 N2 N3 -1.0(3)
C2 N2 N3 C9 177.74(16)
N4 C9 N3 N2 -0.8(2)
S1 C9 N3 N2 179.76(13)
N3 C9 N4 C10 178.17(17)
S1 C9 N4 C10 -2.4(3)

_cod_database_fobs_code 2242170
